data_7100212
loop_
_publ_author_name
'Javier Ruiz'
'Mario Ceroni'
'Santiago Garcia-Granda'
'Marta Gonzalo'
'F.van der Maelen'
'M. Vivanco'

_publ_section_title
;
New approach to sulfonated diphosphines: synthesis and
amphoteric behaviour of the zwitterionic complex
[Mn+(CO)4{(PPh2)2C(H)SO3-}]
;
_journal_name_full 'Chemical Communications'
_journal_paper_doi 10.1039/b507726e
_journal_year 2005
_chemical_formula_sum 'C58 H69 N O7'
_chemical_formula_weight 892.14
_chemical_name_common 'Dianin Morpholine Clathrate'
_space_group_IT_number 2
_symmetry_cell_setting triclinic
_symmetry_space_group_name_Hall '-P 1'
_symmetry_space_group_name_H-M 'P -1'
_cell_angle_alpha 89.935(2)
_cell_angle_beta 89.9310(10)
_cell_angle_gamma 77.3870(10)
_cell_formula_units_Z 4
_cell_length_a 11.0956(8)
_cell_length_b 16.0377(11)
_cell_length_c 26.6878(19)
_cell_measurement_temperature 100
_cell_volume 4634.4(6)
_diffrn_ambient_temperature 100(2)
_exptl_crystal_density_diffrn 1.279
_cod_database_code 7100212

loop_
_symmetry_equiv_pos_as_xyz
'x, y, z'
'-x, -y, -z'

loop_
_atom_site_label
_atom_site_type_symbol
_atom_site_fract_x
_atom_site_fract_y
_atom_site_fract_z
_atom_site_U_iso_or_equiv
_atom_site_adp_type
_atom_site_occupancy
_atom_site_symmetry_multiplicity
_atom_site_calc_flag
_atom_site_refinement_flags
_atom_site_disorder_assembly
_atom_site_disorder_group
O2C O 0.06244(17) 0.90826(12) 0.09315(7) 0.0140(4) Uani 1 1 d . . .
O1C O 0.70631(18) 0.72239(12) 0.17779(7) 0.0157(4) Uani 1 1 d . . .
O1G O 0.36857(18) 1.04526(13) -0.01923(8) 0.0200(5) Uani 1 1 d . . .
C6C C 0.6367(3) 0.66926(18) 0.19749(10) 0.0134(6) Uani 1 1 d . . .
N4G N 0.1752(2) 0.96828(15) 0.01573(10) 0.0136(5) Uani 1 1 d . . .
C14C C 0.1521(3) 0.87965(18) 0.12745(10) 0.0128(6) Uani 1 1 d . . .
C5C C 0.5242(2) 0.69705(17) 0.22229(10) 0.0108(6) Uani 1 1 d . . .
C10C C 0.4674(3) 0.63426(18) 0.24243(11) 0.0153(6) Uani 1 1 d . . .
H8C H 0.3914 0.6515 0.2599 0.018 Uiso 1 1 calc R . .
C12C C 0.3108(3) 0.76574(17) 0.16173(11) 0.0128(6) Uani 1 1 d . . .
H3C H 0.3507 0.7069 0.1617 0.015 Uiso 1 1 calc R . .
C3C C 0.5669(2) 0.84215(17) 0.21706(10) 0.0108(6) Uani 1 1 d . . .
H10C H 0.5266 0.9030 0.2122 0.013 Uiso 1 1 calc R . .
H9C H 0.6214 0.8386 0.2467 0.013 Uiso 1 1 calc R . .
C4C C 0.4661(2) 0.79227(17) 0.22863(10) 0.0113(6) Uani 1 1 d . . .
C17C C 0.7527(3) 0.85820(19) 0.16919(12) 0.0183(7) Uani 1 1 d . . .
H15C H 0.7982 0.8502 0.2009 0.027 Uiso 1 1 calc R . .
H16C H 0.7199 0.9193 0.1634 0.027 Uiso 1 1 calc R . .
H14C H 0.8084 0.8347 0.1417 0.027 Uiso 1 1 calc R . .
C2C C 0.6466(3) 0.81220(17) 0.17158(11) 0.0130(6) Uani 1 1 d . . .
C9C C 0.5191(3) 0.54813(19) 0.23743(12) 0.0188(7) Uani 1 1 d . . .
H7C H 0.4784 0.5070 0.2511 0.023 Uiso 1 1 calc R . .
C15C C 0.1897(3) 0.93533(18) 0.16150(11) 0.0143(6) Uani 1 1 d . . .
H1C H 0.1474 0.9936 0.1624 0.017 Uiso 1 1 calc R . .
C19C C 0.4266(3) 0.81099(19) 0.28369(10) 0.0159(6) Uani 1 1 d . . .
H12C H 0.3559 0.7856 0.2913 0.024 Uiso 1 1 calc R . .
H13C H 0.4032 0.8729 0.2889 0.024 Uiso 1 1 calc R . .
H11C H 0.4955 0.7864 0.3059 0.024 Uiso 1 1 calc R . .
C13C C 0.2128(3) 0.79413(18) 0.12909(11) 0.0133(6) Uani 1 1 d . . .
H4C H 0.1868 0.7544 0.1075 0.016 Uiso 1 1 calc R . .
C18C C 0.5786(3) 0.82144(19) 0.12170(11) 0.0172(6) Uani 1 1 d . . .
H17C H 0.6380 0.8041 0.0944 0.026 Uiso 1 1 calc R . .
H19C H 0.5357 0.8811 0.1169 0.026 Uiso 1 1 calc R . .
H18C H 0.5183 0.7850 0.1216 0.026 Uiso 1 1 calc R . .
C2G C 0.3741(3) 0.95682(19) -0.02693(12) 0.0184(7) Uani 1 1 d . . .
H7G H 0.4616 0.9257 -0.0276 0.022 Uiso 1 1 calc R . .
H8G H 0.3372 0.9488 -0.0599 0.022 Uiso 1 1 calc R . .
C8C C 0.6302(3) 0.52191(19) 0.21251(11) 0.0185(7) Uani 1 1 d . . .
H6C H 0.6657 0.4627 0.2088 0.022 Uiso 1 1 calc R . .
C7C C 0.6894(3) 0.58222(18) 0.19292(11) 0.0166(6) Uani 1 1 d . . .
H5C H 0.7664 0.5643 0.1763 0.020 Uiso 1 1 calc R . .
C16C C 0.2880(3) 0.90672(18) 0.19391(11) 0.0148(6) Uani 1 1 d . . .
H2C H 0.3123 0.9461 0.2163 0.018 Uiso 1 1 calc R . .
C5G C 0.1702(3) 1.06208(18) 0.02161(12) 0.0171(6) Uani 1 1 d . . .
H3G H 0.2043 1.0729 0.0546 0.021 Uiso 1 1 calc R . .
H4G H 0.0833 1.0943 0.0200 0.021 Uiso 1 1 calc R . .
C11C C 0.3522(2) 0.82104(18) 0.19438(10) 0.0116(6) Uani 1 1 d . . .
C3G C 0.3065(3) 0.91976(18) 0.01358(12) 0.0176(6) Uani 1 1 d . . .
H9G H 0.3094 0.8588 0.0064 0.021 Uiso 1 1 calc R . .
H10G H 0.3470 0.9234 0.0463 0.021 Uiso 1 1 calc R . .
C6G C 0.2440(3) 1.09172(19) -0.01949(13) 0.0212(7) Uani 1 1 d . . .
H6G H 0.2061 1.0842 -0.0523 0.025 Uiso 1 1 calc R . .
H5G H 0.2418 1.1533 -0.0151 0.025 Uiso 1 1 calc R . .
O2A O 0.06732(19) 0.79801(13) 0.01973(8) 0.0161(4) Uani 1 1 d . . .
O1A O -0.49417(18) 0.60453(12) -0.04333(7) 0.0151(4) Uani 1 1 d . . .
C14A C -0.0097(2) 0.74192(17) 0.01955(11) 0.0122(6) Uani 1 1 d . . .
C13A C -0.0620(3) 0.71801(18) 0.06311(11) 0.0143(6) Uani 1 1 d . . .
H5A H -0.0425 0.7393 0.0946 0.017 Uiso 1 1 calc R . .
C18A C -0.4426(3) 0.73753(18) -0.01938(11) 0.0144(6) Uani 1 1 d . . .
H20A H -0.3642 0.7212 -0.0375 0.022 Uiso 1 1 calc R . .
H18A H -0.4327 0.7741 0.0090 0.022 Uiso 1 1 calc R . .
H19A H -0.5064 0.7687 -0.0419 0.022 Uiso 1 1 calc R . .
C16A C -0.1191(3) 0.65414(17) -0.02775(11) 0.0138(6) Uani 1 1 d . . .
H3A H -0.1378 0.6327 -0.0593 0.017 Uiso 1 1 calc R . .
C5A C -0.2760(3) 0.53236(17) -0.03760(11) 0.0123(6) Uani 1 1 d . . .
C12A C -0.1427(3) 0.66307(18) 0.06076(11) 0.0134(6) Uani 1 1 d . . .
H4A H -0.1783 0.6480 0.0909 0.016 Uiso 1 1 calc R . .
C9A C -0.1925(3) 0.44339(18) -0.10900(11) 0.0164(6) Uani 1 1 d . . .
H7A H -0.1248 0.4058 -0.1246 0.020 Uiso 1 1 calc R . .
C15A C -0.0386(2) 0.70943(17) -0.02590(11) 0.0124(6) Uani 1 1 d . . .
H2A H -0.0032 0.7250 -0.0560 0.015 Uiso 1 1 calc R . .
C2A C -0.4808(3) 0.65726(17) -0.00014(11) 0.0130(6) Uani 1 1 d . . .
C6A C -0.3893(3) 0.55354(16) -0.06309(10) 0.0113(6) Uani 1 1 d . . .
C10A C -0.1794(3) 0.47604(17) -0.06200(11) 0.0133(6) Uani 1 1 d . . .
H6A H -0.1019 0.4597 -0.0456 0.016 Uiso 1 1 calc R . .
C8A C -0.3058(3) 0.46587(18) -0.13350(11) 0.0165(6) Uani 1 1 d . . .
H8A H -0.3155 0.4440 -0.1660 0.020 Uiso 1 1 calc R . .
C19A C -0.2030(3) 0.48879(18) 0.04913(11) 0.0155(6) Uani 1 1 d . . .
H12A H -0.2513 0.4447 0.0462 0.023 Uiso 1 1 calc R . .
H13A H -0.2046 0.5083 0.0840 0.023 Uiso 1 1 calc R . .
H14A H -0.1175 0.4651 0.0390 0.023 Uiso 1 1 calc R . .
C7A C -0.4037(3) 0.51994(18) -0.11042(11) 0.0147(6) Uani 1 1 d . . .
H9A H -0.4814 0.5345 -0.1268 0.018 Uiso 1 1 calc R . .
C11A C -0.1732(2) 0.62918(17) 0.01533(11) 0.0116(6) Uani 1 1 d . . .
C3A C -0.3894(2) 0.60417(17) 0.03622(10) 0.0126(6) Uani 1 1 d . . .
H10A H -0.4254 0.5569 0.0489 0.015 Uiso 1 1 calc R . .
H11A H -0.3796 0.6406 0.0652 0.015 Uiso 1 1 calc R . .
C4A C -0.2594(3) 0.56538(17) 0.01468(11) 0.0124(6) Uani 1 1 d . . .
C17A C -0.6082(3) 0.67880(18) 0.02336(11) 0.0161(6) Uani 1 1 d . . .
H17A H -0.6690 0.7047 -0.0019 0.024 Uiso 1 1 calc R . .
H15A H -0.6089 0.7191 0.0510 0.024 Uiso 1 1 calc R . .
H16A H -0.6292 0.6265 0.0362 0.024 Uiso 1 1 calc R . .
O2E O 0.54408(18) 0.36714(13) 0.40723(8) 0.0160(4) Uani 1 1 d . . .
O1B O -0.68146(18) 1.12677(12) 0.21571(7) 0.0151(4) Uani 1 1 d . . .
O1E O 1.16119(18) 0.35947(13) 0.27535(7) 0.0162(4) Uani 1 1 d . . .
O2D O 0.42270(18) 0.58784(13) 0.42606(8) 0.0160(4) Uani 1 1 d . . .
O1H O 0.89840(18) 0.45140(13) 0.48822(8) 0.0191(5) Uani 1 1 d . . .
O1D O -0.21627(18) 0.75155(12) 0.32497(8) 0.0158(4) Uani 1 1 d . . .
O2B O -0.06856(19) 1.06188(14) 0.08245(8) 0.0173(5) Uani 1 1 d . . .
N4H N 0.6511(2) 0.53971(16) 0.50877(10) 0.0138(5) Uani 1 1 d . . .
C5B C -0.4983(3) 1.16815(17) 0.24964(11) 0.0127(6) Uani 1 1 d . . .
C11E C 0.8614(2) 0.28302(17) 0.31953(10) 0.0115(6) Uani 1 1 d . . .
C12E C 0.7757(3) 0.35891(18) 0.30932(11) 0.0136(6) Uani 1 1 d . . .
H4E H 0.7894 0.3928 0.2815 0.016 Uiso 1 1 calc R . .
C5E C 0.9839(3) 0.30869(17) 0.24238(10) 0.0122(6) Uani 1 1 d . . .
C6D C -0.1460(2) 0.80572(18) 0.30697(10) 0.0121(6) Uani 1 1 d . . .
C10B C -0.4203(3) 1.16250(18) 0.29131(11) 0.0145(6) Uani 1 1 d . . .
H6B H -0.3568 1.1937 0.2911 0.017 Uiso 1 1 calc R . .
C14E C 0.6473(3) 0.33728(17) 0.37911(10) 0.0120(6) Uani 1 1 d . . .
C12B C -0.3316(3) 1.21891(17) 0.13046(10) 0.0118(6) Uani 1 1 d . . .
H3B H -0.3792 1.2733 0.1209 0.014 Uiso 1 1 calc R . .
C11D C 0.1434(3) 0.66175(18) 0.31935(10) 0.0128(6) Uani 1 1 d . . .
C3D C -0.0647(3) 0.63197(17) 0.29105(10) 0.0125(6) Uani 1 1 d . . .
H10D H -0.1124 0.6316 0.2598 0.015 Uiso 1 1 calc R . .
H11D H -0.0220 0.5722 0.2981 0.015 Uiso 1 1 calc R . .
C15E C 0.7319(3) 0.26142(17) 0.38987(10) 0.0127(6) Uani 1 1 d . . .
H2E H 0.7177 0.2274 0.4175 0.015 Uiso 1 1 calc R . .
C2B C -0.6580(3) 1.15986(18) 0.16655(11) 0.0128(6) Uani 1 1 d . . .
C11B C -0.3650(2) 1.17971(17) 0.17349(10) 0.0116(6) Uani 1 1 d . . .
C5D C -0.0296(3) 0.77896(18) 0.28552(10) 0.0123(6) Uani 1 1 d . . .
C14D C 0.3356(2) 0.61461(17) 0.38970(11) 0.0120(6) Uani 1 1 d . . .
C6E C 1.0725(3) 0.35850(17) 0.23990(11) 0.0129(6) Uani 1 1 d . . .
C18B C -0.5793(3) 1.08660(18) 0.13666(11) 0.0169(6) Uani 1 1 d . . .
H18B H -0.5006 1.0657 0.1540 0.025 Uiso 1 1 calc R . .
H19B H -0.5634 1.1070 0.1032 0.025 Uiso 1 1 calc R . .
H20B H -0.6232 1.0401 0.1336 0.025 Uiso 1 1 calc R . .
C7E C 1.0788(3) 0.41030(18) 0.19813(11) 0.0156(6) Uani 1 1 d . . .
H6E H 1.1394 0.4439 0.1969 0.019 Uiso 1 1 calc R . .
C15D C 0.2704(3) 0.69845(18) 0.38641(10) 0.0128(6) Uani 1 1 d . . .
H5D H 0.2908 0.7407 0.4077 0.015 Uiso 1 1 calc R . .
C16E C 0.8362(3) 0.23541(18) 0.36068(11) 0.0136(6) Uani 1 1 d . . .
H3E H 0.8925 0.1836 0.3688 0.016 Uiso 1 1 calc R . .
C16B C -0.2890(3) 1.10172(18) 0.18722(11) 0.0136(6) Uani 1 1 d . . .
H4B H -0.3074 1.0743 0.2169 0.016 Uiso 1 1 calc R . .
C13B C -0.2313(3) 1.18105(18) 0.10131(11) 0.0139(6) Uani 1 1 d . . .
H2B H -0.2107 1.2094 0.0723 0.017 Uiso 1 1 calc R . .
C14B C -0.1606(3) 1.10119(18) 0.11466(11) 0.0138(6) Uani 1 1 d . . .
C15B C -0.1869(2) 1.06288(18) 0.15864(11) 0.0129(6) Uani 1 1 d . . .
H5B H -0.1357 1.0104 0.1693 0.015 Uiso 1 1 calc R . .
C3B C -0.6004(3) 1.23703(18) 0.17316(11) 0.0132(6) Uani 1 1 d . . .
H10B H -0.6621 1.2831 0.1893 0.016 Uiso 1 1 calc R . .
H11B H -0.5830 1.2577 0.1395 0.016 Uiso 1 1 calc R . .
C7D C -0.2019(3) 0.89249(18) 0.31067(11) 0.0167(6) Uani 1 1 d . . .
H6D H -0.2808 0.9096 0.3260 0.020 Uiso 1 1 calc R . .
C13E C 0.6709(3) 0.38619(17) 0.33870(11) 0.0128(6) Uani 1 1 d . . .
H5E H 0.6152 0.4386 0.3311 0.015 Uiso 1 1 calc R . .
C6B C -0.5931(3) 1.12361(17) 0.25196(11) 0.0128(6) Uani 1 1 d . . .
C17D C -0.2591(3) 0.61426(19) 0.33231(11) 0.0175(6) Uani 1 1 d . . .
H16D H -0.3208 0.6375 0.3579 0.026 Uiso 1 1 calc R . .
H17D H -0.2253 0.5536 0.3391 0.026 Uiso 1 1 calc R . .
H15D H -0.2980 0.6206 0.2992 0.026 Uiso 1 1 calc R . .
C3E C 1.0983(2) 0.24084(17) 0.31723(11) 0.0122(6) Uani 1 1 d . . .
H11E H 1.0856 0.2175 0.3507 0.015 Uiso 1 1 calc R . .
H10E H 1.1633 0.1984 0.3000 0.015 Uiso 1 1 calc R . .
C16D C 0.1748(3) 0.72099(17) 0.35188(11) 0.0129(6) Uani 1 1 d . . .
H4D H 0.1298 0.7786 0.3506 0.015 Uiso 1 1 calc R . .
C7B C -0.6061(3) 1.07349(18) 0.29354(11) 0.0154(6) Uani 1 1 d . . .
H9B H -0.6707 1.0432 0.2944 0.018 Uiso 1 1 calc R . .
C2D C -0.1552(3) 0.66268(18) 0.33353(11) 0.0133(6) Uani 1 1 d . . .
C19D C 0.0841(3) 0.66359(18) 0.22821(11) 0.0165(6) Uani 1 1 d . . .
H12D H 0.0183 0.6842 0.2039 0.025 Uiso 1 1 calc R . .
H13D H 0.1130 0.6016 0.2247 0.025 Uiso 1 1 calc R . .
H14D H 0.1530 0.6915 0.2220 0.025 Uiso 1 1 calc R . .
C4B C -0.4803(3) 1.22214(17) 0.20420(10) 0.0115(6) Uani 1 1 d . . .
C4D C 0.0341(3) 0.68470(17) 0.28177(10) 0.0123(6) Uani 1 1 d . . .
C8D C -0.1427(3) 0.95363(18) 0.29208(11) 0.0169(6) Uani 1 1 d . . .
H7D H -0.1804 1.0126 0.2948 0.020 Uiso 1 1 calc R . .
C13D C 0.3100(3) 0.55495(18) 0.35568(11) 0.0133(6) Uani 1 1 d . . .
H2D H 0.3578 0.4980 0.3561 0.016 Uiso 1 1 calc R . .
C12D C 0.2150(3) 0.57839(18) 0.32119(11) 0.0129(6) Uani 1 1 d . . .
H3D H 0.1983 0.5369 0.2984 0.015 Uiso 1 1 calc R . .
C19B C -0.4652(3) 1.31128(18) 0.22155(11) 0.0160(6) Uani 1 1 d . . .
H14B H -0.3865 1.3056 0.2393 0.024 Uiso 1 1 calc R . .
H12B H -0.5333 1.3363 0.2441 0.024 Uiso 1 1 calc R . .
H13B H -0.4662 1.3484 0.1923 0.024 Uiso 1 1 calc R . .
C4E C 0.9774(3) 0.25038(17) 0.28719(10) 0.0115(6) Uani 1 1 d . . .
C10D C 0.0269(3) 0.84272(18) 0.26616(11) 0.0144(6) Uani 1 1 d . . .
H9D H 0.1052 0.8263 0.2503 0.017 Uiso 1 1 calc R . .
C17B C -0.7853(3) 1.18742(19) 0.14314(11) 0.0166(6) Uani 1 1 d . . .
H16B H -0.8261 1.1391 0.1430 0.025 Uiso 1 1 calc R . .
H17B H -0.7770 1.2066 0.1087 0.025 Uiso 1 1 calc R . .
H15B H -0.8347 1.2344 0.1627 0.025 Uiso 1 1 calc R . .
C19E C 0.9737(3) 0.15962(18) 0.26776(11) 0.0173(6) Uani 1 1 d . . .
H12E H 1.0415 0.1406 0.2440 0.026 Uiso 1 1 calc R . .
H13E H 0.8947 0.1613 0.2510 0.026 Uiso 1 1 calc R . .
H14E H 0.9827 0.1198 0.2961 0.026 Uiso 1 1 calc R . .
C8B C -0.5257(3) 1.06777(18) 0.33337(11) 0.0172(6) Uani 1 1 d . . .
H8B H -0.5341 1.0327 0.3613 0.021 Uiso 1 1 calc R . .
C17E C 1.2746(3) 0.30149(19) 0.34656(11) 0.0160(6) Uani 1 1 d . . .
H15E H 1.3274 0.2568 0.3265 0.024 Uiso 1 1 calc R . .
H16E H 1.2708 0.2812 0.3811 0.024 Uiso 1 1 calc R . .
H17E H 1.3090 0.3528 0.3464 0.024 Uiso 1 1 calc R . .
C9B C -0.4324(3) 1.11320(18) 0.33269(11) 0.0167(6) Uani 1 1 d . . .
H7B H -0.3777 1.1104 0.3603 0.020 Uiso 1 1 calc R . .
C6H C 0.8646(3) 0.48513(19) 0.53661(11) 0.0177(6) Uani 1 1 d . . .
H6H H 0.9369 0.5008 0.5527 0.021 Uiso 1 1 calc R . .
H5H H 0.8396 0.4407 0.5575 0.021 Uiso 1 1 calc R . .
C9D C -0.0282(3) 0.92830(18) 0.26953(11) 0.0177(6) Uani 1 1 d . . .
H8D H 0.0125 0.9699 0.2564 0.021 Uiso 1 1 calc R . .
C10E C 0.9044(3) 0.31192(19) 0.20166(11) 0.0154(6) Uani 1 1 d . . .
H9E H 0.8448 0.2775 0.2023 0.018 Uiso 1 1 calc R . .
C8E C 0.9979(3) 0.41296(18) 0.15876(11) 0.0174(6) Uani 1 1 d . . .
H7E H 1.0024 0.4485 0.1306 0.021 Uiso 1 1 calc R . .
C2E C 1.1453(3) 0.32261(17) 0.32438(10) 0.0123(6) Uani 1 1 d . . .
C18D C -0.0969(3) 0.65612(19) 0.38549(11) 0.0166(6) Uani 1 1 d . . .
H18D H -0.0348 0.6911 0.3867 0.025 Uiso 1 1 calc R . .
H20D H -0.0575 0.5964 0.3925 0.025 Uiso 1 1 calc R . .
H19D H -0.1609 0.6766 0.4106 0.025 Uiso 1 1 calc R . .
C18E C 1.0595(3) 0.39165(18) 0.35499(11) 0.0149(6) Uani 1 1 d . . .
H18E H 1.0969 0.4413 0.3586 0.022 Uiso 1 1 calc R . .
H20E H 1.0466 0.3690 0.3882 0.022 Uiso 1 1 calc R . .
H19E H 0.9799 0.4089 0.3378 0.022 Uiso 1 1 calc R . .
C9E C 0.9093(3) 0.36340(19) 0.16037(11) 0.0171(6) Uani 1 1 d . . .
H8E H 0.8529 0.3649 0.1335 0.021 Uiso 1 1 calc R . .
C3H C 0.6895(3) 0.50094(19) 0.45859(11) 0.0165(6) Uani 1 1 d . . .
H10H H 0.7130 0.5443 0.4364 0.020 Uiso 1 1 calc R . .
H9H H 0.6195 0.4816 0.4429 0.020 Uiso 1 1 calc R . .
C5H C 0.7591(3) 0.56330(19) 0.53425(11) 0.0167(6) Uani 1 1 d . . .
H3H H 0.7355 0.5842 0.5685 0.020 Uiso 1 1 calc R . .
H4H H 0.7853 0.6095 0.5154 0.020 Uiso 1 1 calc R . .
C2H C 0.7973(3) 0.42626(19) 0.46458(12) 0.0197(7) Uani 1 1 d . . .
H7H H 0.7717 0.3814 0.4849 0.024 Uiso 1 1 calc R . .
H8H H 0.8234 0.4018 0.4312 0.024 Uiso 1 1 calc R . .
O2F O 0.53012(18) 0.31925(12) 0.50112(7) 0.0134(4) Uani 1 1 d . . .
O1F O 0.01264(18) 0.09908(12) 0.45371(7) 0.0155(4) Uani 1 1 d . . .
C13F C 0.4196(3) 0.23516(18) 0.55095(11) 0.0137(6) Uani 1 1 d . . .
H4F H 0.4338 0.2647 0.5804 0.016 Uiso 1 1 calc R . .
C14F C 0.4695(2) 0.25472(17) 0.50525(11) 0.0119(6) Uani 1 1 d . . .
C10F C 0.3238(3) -0.03954(17) 0.44457(11) 0.0127(6) Uani 1 1 d . . .
H8F H 0.3993 -0.0554 0.4625 0.015 Uiso 1 1 calc R . .
C7F C 0.1054(3) 0.00420(18) 0.39167(11) 0.0156(6) Uani 1 1 d . . .
H5F H 0.0297 0.0187 0.3738 0.019 Uiso 1 1 calc R . .
C6F C 0.1171(3) 0.04333(17) 0.43775(10) 0.0112(6) Uani 1 1 d . . .
C11F C 0.3260(2) 0.12760(17) 0.51159(11) 0.0118(6) Uani 1 1 d . . .
C2F C 0.0259(3) 0.15687(17) 0.49486(11) 0.0123(6) Uani 1 1 d . . .
C5F C 0.2272(3) 0.02200(17) 0.46517(10) 0.0111(6) Uani 1 1 d . . .
C16F C 0.3794(3) 0.14579(17) 0.46666(11) 0.0122(6) Uani 1 1 d . . .
H2F H 0.3672 0.1150 0.4374 0.015 Uiso 1 1 calc R . .
C12F C 0.3501(3) 0.17362(17) 0.55374(10) 0.0122(6) Uani 1 1 d . . .
H3F H 0.3175 0.1620 0.5853 0.015 Uiso 1 1 calc R . .
C8F C 0.2028(3) -0.05522(18) 0.37200(11) 0.0153(6) Uani 1 1 d . . .
H6F H 0.1950 -0.0805 0.3403 0.018 Uiso 1 1 calc R . .
C15F C 0.4497(2) 0.20739(18) 0.46327(11) 0.0124(6) Uani 1 1 d . . .
H1F H 0.4849 0.2175 0.4320 0.015 Uiso 1 1 calc R . .
C9F C 0.3127(3) -0.07802(18) 0.39879(11) 0.0156(6) Uani 1 1 d . . .
H7F H 0.3797 -0.1197 0.3858 0.019 Uiso 1 1 calc R . .
C4F C 0.2416(2) 0.06348(17) 0.51554(10) 0.0112(6) Uani 1 1 d . . .
C17F C -0.1032(3) 0.18541(19) 0.51630(11) 0.0166(6) Uani 1 1 d . . .
H15F H -0.1600 0.2114 0.4897 0.025 Uiso 1 1 calc R . .
H16F H -0.1026 0.2274 0.5429 0.025 Uiso 1 1 calc R . .
H14F H -0.1303 0.1359 0.5301 0.025 Uiso 1 1 calc R . .
C3F C 0.1112(2) 0.10695(17) 0.53429(10) 0.0118(6) Uani 1 1 d . . .
H9F H 0.0716 0.0624 0.5483 0.014 Uiso 1 1 calc R . .
H10F H 0.1200 0.1463 0.5619 0.014 Uiso 1 1 calc R . .
C19F C 0.2962(3) -0.00617(18) 0.55458(11) 0.0155(6) Uani 1 1 d . . .
H11F H 0.2473 -0.0502 0.5549 0.023 Uiso 1 1 calc R . .
H12F H 0.2938 0.0198 0.5879 0.023 Uiso 1 1 calc R . .
H13F H 0.3819 -0.0321 0.5457 0.023 Uiso 1 1 calc R . .
C18F C 0.0681(3) 0.23330(18) 0.47231(11) 0.0169(6) Uani 1 1 d . . .
H19F H 0.1442 0.2131 0.4531 0.025 Uiso 1 1 calc R . .
H18F H 0.0836 0.2711 0.4993 0.025 Uiso 1 1 calc R . .
H17F H 0.0036 0.2648 0.4501 0.025 Uiso 1 1 calc R . .
H1G H 0.128(3) 0.950(2) 0.0445(13) 0.031(10) Uiso 1 1 d . . .
H1H H 0.623(3) 0.497(3) 0.5291(15) 0.047(12) Uiso 1 1 d . . .
H2G H 0.137(3) 0.961(2) -0.0154(13) 0.026(9) Uiso 1 1 d . . .
H1D H 0.438(4) 0.631(3) 0.4507(17) 0.064(14) Uiso 1 1 d . . .
H2H H 0.584(3) 0.590(2) 0.5044(13) 0.034(10) Uiso 1 1 d . . .
H1B H -0.031(3) 1.011(2) 0.0932(14) 0.041(12) Uiso 1 1 d . . .
H1E H 0.549(4) 0.340(3) 0.4374(17) 0.061(14) Uiso 1 1 d . . .
H1A H 0.065(4) 0.826(3) 0.0503(16) 0.054(13) Uiso 1 1 d . . .

loop_
_atom_site_aniso_label
_atom_site_aniso_U_11
_atom_site_aniso_U_22
_atom_site_aniso_U_33
_atom_site_aniso_U_23
_atom_site_aniso_U_13
_atom_site_aniso_U_12
O2C 0.0143(10) 0.0147(10) 0.0119(10) 0.0014(8) -0.0034(8) -0.0008(8)
O1C 0.0172(10) 0.0113(10) 0.0176(11) 0.0013(8) 0.0045(9) -0.0005(8)
O1G 0.0137(10) 0.0187(11) 0.0286(13) 0.0023(9) 0.0004(9) -0.0057(9)
C6C 0.0186(15) 0.0155(14) 0.0066(13) 0.0021(11) -0.0053(12) -0.0047(12)
N4G 0.0118(12) 0.0155(13) 0.0142(13) 0.0018(10) -0.0021(11) -0.0043(10)
C14C 0.0111(14) 0.0174(15) 0.0107(14) 0.0026(12) 0.0020(11) -0.0047(11)
C5C 0.0131(14) 0.0119(14) 0.0070(13) 0.0010(11) -0.0045(11) -0.0020(11)
C10C 0.0130(14) 0.0191(15) 0.0139(15) 0.0055(12) -0.0066(12) -0.0037(12)
C12C 0.0126(14) 0.0091(13) 0.0160(15) 0.0011(11) 0.0013(12) -0.0012(11)
C3C 0.0124(14) 0.0095(13) 0.0101(14) -0.0025(11) -0.0026(11) -0.0019(11)
C4C 0.0120(14) 0.0113(14) 0.0102(14) -0.0017(11) -0.0011(11) -0.0019(11)
C17C 0.0207(16) 0.0178(15) 0.0180(16) 0.0001(13) -0.0014(13) -0.0077(13)
C2C 0.0166(14) 0.0063(13) 0.0151(15) 0.0006(11) 0.0021(12) -0.0001(11)
C9C 0.0213(16) 0.0157(15) 0.0215(17) 0.0077(13) -0.0106(13) -0.0084(13)
C15C 0.0154(14) 0.0124(14) 0.0144(15) 0.0000(12) 0.0028(12) -0.0018(11)
C19C 0.0185(15) 0.0180(15) 0.0107(14) 0.0005(12) 0.0022(12) -0.0030(12)
C13C 0.0141(14) 0.0154(14) 0.0114(14) -0.0005(11) 0.0008(12) -0.0056(11)
C18C 0.0199(16) 0.0196(16) 0.0130(15) 0.0011(12) -0.0008(13) -0.0063(13)
C2G 0.0138(15) 0.0186(15) 0.0218(17) -0.0018(13) -0.0007(13) -0.0015(12)
C8C 0.0259(17) 0.0105(14) 0.0181(16) 0.0010(12) -0.0085(13) -0.0021(12)
C7C 0.0193(15) 0.0160(15) 0.0136(15) 0.0006(12) -0.0041(13) -0.0017(12)
C16C 0.0184(15) 0.0135(14) 0.0133(15) -0.0010(12) 0.0020(12) -0.0056(12)
C5G 0.0163(15) 0.0113(14) 0.0221(16) 0.0018(12) 0.0007(13) 0.0005(12)
C11C 0.0090(13) 0.0142(14) 0.0112(14) 0.0028(11) 0.0013(11) -0.0019(11)
C3G 0.0157(15) 0.0137(15) 0.0224(16) -0.0001(13) -0.0035(13) -0.0006(12)
C6G 0.0152(15) 0.0168(15) 0.0307(19) 0.0077(14) 0.0005(14) -0.0018(12)
O2A 0.0169(11) 0.0157(11) 0.0171(11) 0.0002(9) -0.0017(9) -0.0068(9)
O1A 0.0138(10) 0.0133(10) 0.0167(11) -0.0035(8) -0.0023(9) 0.0006(8)
C14A 0.0084(13) 0.0098(13) 0.0172(15) 0.0011(11) -0.0051(12) 0.0008(11)
C13A 0.0132(14) 0.0135(14) 0.0143(15) -0.0005(12) -0.0066(12) 0.0010(11)
C18A 0.0145(14) 0.0147(14) 0.0126(14) 0.0037(12) -0.0021(12) -0.0004(11)
C16A 0.0140(14) 0.0119(14) 0.0144(15) -0.0039(11) -0.0021(12) -0.0004(11)
C5A 0.0174(15) 0.0079(13) 0.0129(14) 0.0010(11) 0.0001(12) -0.0053(11)
C12A 0.0146(14) 0.0149(14) 0.0096(14) 0.0040(11) 0.0007(12) -0.0005(11)
C9A 0.0209(16) 0.0105(14) 0.0176(15) -0.0023(12) 0.0047(13) -0.0031(12)
C15A 0.0108(13) 0.0125(14) 0.0115(14) 0.0009(11) 0.0006(11) 0.0025(11)
C2A 0.0148(14) 0.0118(14) 0.0114(14) -0.0008(11) -0.0046(12) -0.0007(11)
C6A 0.0154(14) 0.0054(13) 0.0131(14) 0.0015(11) 0.0014(12) -0.0023(11)
C10A 0.0131(14) 0.0106(14) 0.0155(15) 0.0008(11) -0.0018(12) -0.0013(11)
C8A 0.0275(17) 0.0129(14) 0.0106(14) -0.0023(12) -0.0004(13) -0.0079(13)
C19A 0.0164(15) 0.0143(15) 0.0144(15) 0.0008(12) -0.0020(12) 0.0001(12)
C7A 0.0164(15) 0.0146(14) 0.0141(15) 0.0034(12) -0.0030(12) -0.0055(12)
C11A 0.0092(13) 0.0090(13) 0.0136(14) 0.0014(11) -0.0011(11) 0.0043(10)
C3A 0.0149(14) 0.0114(14) 0.0107(14) 0.0007(11) -0.0008(12) -0.0013(11)
C4A 0.0123(14) 0.0115(14) 0.0118(14) 0.0011(11) -0.0027(12) 0.0006(11)
C17A 0.0137(14) 0.0127(14) 0.0214(16) 0.0001(12) -0.0010(13) -0.0018(11)
O2E 0.0149(10) 0.0176(11) 0.0152(11) 0.0000(9) 0.0023(9) -0.0026(8)
O1B 0.0163(10) 0.0172(11) 0.0134(10) 0.0012(8) -0.0010(9) -0.0072(8)
O1E 0.0211(11) 0.0197(11) 0.0112(10) 0.0022(8) -0.0016(9) -0.0119(9)
O2D 0.0155(10) 0.0141(10) 0.0180(11) 0.0016(9) -0.0076(9) -0.0026(8)
O1H 0.0110(10) 0.0257(12) 0.0205(11) -0.0043(9) -0.0005(9) -0.0039(9)
O1D 0.0139(10) 0.0117(10) 0.0203(11) 0.0026(8) 0.0025(9) 0.0004(8)
O2B 0.0158(11) 0.0173(11) 0.0169(11) 0.0030(9) 0.0021(9) 0.0006(9)
N4H 0.0120(12) 0.0110(12) 0.0178(13) 0.0001(10) -0.0014(10) -0.0011(10)
C5B 0.0137(14) 0.0115(14) 0.0114(14) -0.0028(11) 0.0039(12) 0.0006(11)
C11E 0.0106(13) 0.0129(14) 0.0123(14) -0.0002(11) -0.0033(11) -0.0055(11)
C12E 0.0178(15) 0.0140(14) 0.0107(14) 0.0030(11) -0.0014(12) -0.0072(12)
C5E 0.0141(14) 0.0119(14) 0.0104(14) 0.0003(11) 0.0022(11) -0.0026(11)
C6D 0.0113(14) 0.0150(14) 0.0099(14) 0.0020(11) -0.0027(11) -0.0028(11)
C10B 0.0157(15) 0.0147(14) 0.0133(14) -0.0023(12) 0.0009(12) -0.0037(12)
C14E 0.0135(14) 0.0129(14) 0.0116(14) -0.0033(11) -0.0001(12) -0.0069(11)
C12B 0.0129(14) 0.0096(13) 0.0135(14) 0.0012(11) -0.0040(12) -0.0035(11)
C11D 0.0149(14) 0.0129(14) 0.0108(14) -0.0005(11) 0.0039(12) -0.0034(11)
C3D 0.0155(14) 0.0109(14) 0.0112(14) 0.0001(11) -0.0033(12) -0.0033(11)
C15E 0.0172(15) 0.0120(14) 0.0101(14) 0.0043(11) -0.0023(12) -0.0062(11)
C2B 0.0132(14) 0.0136(14) 0.0121(14) 0.0004(11) 0.0010(12) -0.0038(11)
C11B 0.0114(14) 0.0133(14) 0.0121(14) 0.0000(11) -0.0056(11) -0.0068(11)
C5D 0.0136(14) 0.0134(14) 0.0096(14) 0.0025(11) -0.0050(11) -0.0023(11)
C14D 0.0106(13) 0.0132(14) 0.0125(14) 0.0010(11) 0.0030(11) -0.0031(11)
C6E 0.0136(14) 0.0117(14) 0.0128(14) -0.0010(11) -0.0006(12) -0.0018(11)
C18B 0.0158(15) 0.0177(15) 0.0183(16) -0.0034(12) 0.0019(13) -0.0060(12)
C7E 0.0184(15) 0.0150(15) 0.0145(15) -0.0011(12) 0.0036(12) -0.0056(12)
C15D 0.0150(14) 0.0152(14) 0.0100(14) -0.0017(11) 0.0013(12) -0.0071(11)
C16E 0.0151(14) 0.0098(13) 0.0156(15) 0.0010(11) -0.0033(12) -0.0020(11)
C16B 0.0147(14) 0.0154(14) 0.0120(14) 0.0012(12) -0.0026(12) -0.0060(12)
C13B 0.0165(15) 0.0140(14) 0.0128(14) 0.0038(12) -0.0020(12) -0.0070(12)
C14B 0.0092(13) 0.0169(15) 0.0159(15) -0.0023(12) -0.0024(12) -0.0040(11)
C15B 0.0109(13) 0.0134(14) 0.0142(14) 0.0025(12) -0.0038(12) -0.0028(11)
C3B 0.0138(14) 0.0136(14) 0.0113(14) 0.0021(11) 0.0012(12) -0.0011(11)
C7D 0.0166(15) 0.0177(15) 0.0138(15) -0.0027(12) -0.0007(12) 0.0004(12)
C13E 0.0129(14) 0.0092(13) 0.0154(15) -0.0013(11) -0.0043(12) -0.0003(11)
C6B 0.0130(14) 0.0103(14) 0.0132(14) -0.0024(11) 0.0027(12) 0.0015(11)
C17D 0.0162(15) 0.0210(16) 0.0158(15) 0.0017(13) -0.0007(12) -0.0052(12)
C3E 0.0118(14) 0.0123(14) 0.0119(14) 0.0010(11) 0.0003(11) -0.0011(11)
C16D 0.0127(14) 0.0087(13) 0.0167(15) 0.0010(11) 0.0006(12) -0.0012(11)
C7B 0.0169(15) 0.0113(14) 0.0188(16) -0.0026(12) 0.0027(13) -0.0052(12)
C2D 0.0133(14) 0.0125(14) 0.0142(15) 0.0028(11) -0.0017(12) -0.0035(11)
C19D 0.0177(15) 0.0152(15) 0.0147(15) -0.0006(12) -0.0012(12) 0.0004(12)
C4B 0.0148(14) 0.0101(13) 0.0100(14) 0.0017(11) -0.0008(11) -0.0033(11)
C4D 0.0122(14) 0.0120(14) 0.0117(14) -0.0003(11) -0.0001(11) -0.0002(11)
C8D 0.0219(16) 0.0114(14) 0.0161(15) 0.0002(12) -0.0082(13) -0.0010(12)
C13D 0.0138(14) 0.0095(13) 0.0157(15) 0.0009(11) 0.0026(12) -0.0007(11)
C12D 0.0131(14) 0.0128(14) 0.0138(14) -0.0019(11) 0.0001(12) -0.0049(11)
C19B 0.0187(15) 0.0150(15) 0.0144(15) -0.0010(12) -0.0011(12) -0.0040(12)
C4E 0.0145(14) 0.0102(13) 0.0104(14) -0.0002(11) 0.0002(11) -0.0042(11)
C10D 0.0129(14) 0.0182(15) 0.0127(14) 0.0028(12) -0.0045(12) -0.0047(12)
C17B 0.0180(15) 0.0174(15) 0.0146(15) -0.0011(12) -0.0024(12) -0.0042(12)
C19E 0.0199(16) 0.0145(15) 0.0178(16) 0.0001(12) 0.0009(13) -0.0042(12)
C8B 0.0246(16) 0.0113(14) 0.0143(15) 0.0039(12) 0.0043(13) -0.0009(12)
C17E 0.0144(14) 0.0168(15) 0.0177(15) -0.0028(12) -0.0006(12) -0.0055(12)
C9B 0.0201(15) 0.0172(15) 0.0112(14) -0.0006(12) -0.0018(12) -0.0004(12)
C6H 0.0159(15) 0.0209(16) 0.0170(16) 0.0000(13) -0.0020(13) -0.0053(12)
C9D 0.0240(16) 0.0112(14) 0.0194(16) 0.0026(12) -0.0058(13) -0.0074(12)
C10E 0.0104(14) 0.0184(15) 0.0168(15) -0.0012(12) -0.0005(12) -0.0021(12)
C8E 0.0214(16) 0.0146(15) 0.0139(15) 0.0052(12) 0.0038(13) 0.0009(12)
C2E 0.0143(14) 0.0118(14) 0.0111(14) 0.0005(11) 0.0002(12) -0.0036(11)
C18D 0.0176(15) 0.0185(15) 0.0132(15) 0.0007(12) 0.0019(12) -0.0026(12)
C18E 0.0156(15) 0.0135(14) 0.0156(15) -0.0006(12) -0.0047(12) -0.0032(12)
C9E 0.0164(15) 0.0198(16) 0.0131(15) -0.0001(12) -0.0026(12) 0.0003(12)
C3H 0.0157(15) 0.0191(15) 0.0148(15) -0.0008(12) -0.0016(12) -0.0036(12)
C5H 0.0166(15) 0.0187(15) 0.0161(15) -0.0066(12) -0.0004(12) -0.0064(12)
C2H 0.0154(15) 0.0172(16) 0.0270(18) -0.0086(13) 0.0008(13) -0.0050(12)
O2F 0.0151(10) 0.0110(10) 0.0149(10) -0.0011(8) 0.0000(8) -0.0049(8)
O1F 0.0146(10) 0.0156(10) 0.0151(11) -0.0037(8) -0.0019(9) -0.0007(8)
C13F 0.0148(14) 0.0137(14) 0.0118(14) -0.0019(11) -0.0015(12) -0.0012(11)
C14F 0.0084(13) 0.0119(14) 0.0154(15) 0.0024(11) -0.0041(11) -0.0024(11)
C10F 0.0129(14) 0.0106(13) 0.0157(15) -0.0008(11) 0.0014(12) -0.0051(11)
C7F 0.0164(15) 0.0163(15) 0.0149(15) 0.0052(12) -0.0042(12) -0.0053(12)
C6F 0.0134(14) 0.0077(13) 0.0133(14) 0.0010(11) 0.0002(12) -0.0037(11)
C11F 0.0105(13) 0.0089(13) 0.0151(15) 0.0019(11) -0.0022(12) 0.0000(11)
C2F 0.0145(14) 0.0096(13) 0.0125(14) 0.0004(11) -0.0015(12) -0.0020(11)
C5F 0.0144(14) 0.0092(13) 0.0106(14) 0.0008(11) -0.0008(11) -0.0049(11)
C16F 0.0150(14) 0.0099(13) 0.0108(14) -0.0049(11) -0.0008(11) -0.0004(11)
C12F 0.0158(14) 0.0094(13) 0.0101(14) 0.0014(11) 0.0026(12) 0.0003(11)
C8F 0.0263(16) 0.0122(14) 0.0094(14) -0.0001(11) 0.0021(12) -0.0087(12)
C15F 0.0104(13) 0.0167(14) 0.0099(14) 0.0017(11) 0.0006(11) -0.0024(11)
C9F 0.0177(15) 0.0112(14) 0.0186(15) -0.0024(12) 0.0054(13) -0.0047(12)
C4F 0.0104(13) 0.0114(14) 0.0108(14) -0.0010(11) 0.0000(11) -0.0002(11)
C17F 0.0155(15) 0.0161(15) 0.0175(15) 0.0012(12) 0.0023(12) -0.0018(12)
C3F 0.0143(14) 0.0115(14) 0.0105(14) 0.0001(11) 0.0008(11) -0.0049(11)
C19F 0.0201(15) 0.0124(14) 0.0145(15) 0.0028(12) -0.0019(12) -0.0050(12)
C18F 0.0176(15) 0.0147(15) 0.0172(15) 0.0033(12) 0.0008(13) -0.0010(12)

loop_
_geom_bond_atom_site_label_1
_geom_bond_atom_site_label_2
_geom_bond_distance
_geom_bond_site_symmetry_2
_geom_bond_publ_flag
O2C C14C 1.356(3) . ?
O1C C6C 1.373(3) . ?
O1C C2C 1.457(3) . ?
O1G C6G 1.420(3) . ?
O1G C2G 1.421(3) . ?
C6C C7C 1.396(4) . ?
C6C C5C 1.397(4) . ?
N4G C3G 1.496(4) . ?
N4G C5G 1.502(4) . ?
C14C C13C 1.390(4) . ?
C14C C15C 1.401(4) . ?
C5C C10C 1.405(4) . ?
C5C C4C 1.532(4) . ?
C10C C9C 1.382(4) . ?
C12C C13C 1.391(4) . ?
C12C C11C 1.392(4) . ?
C3C C2C 1.516(4) . ?
C3C C4C 1.541(4) . ?
C4C C19C 1.544(4) . ?
C4C C11C 1.547(4) . ?
C17C C2C 1.521(4) . ?
C2C C18C 1.522(4) . ?
C9C C8C 1.382(4) . ?
C15C C16C 1.389(4) . ?
C2G C3G 1.508(4) . ?
C8C C7C 1.384(4) . ?
C16C C11C 1.403(4) . ?
C5G C6G 1.506(4) . ?
O2A C14A 1.369(3) . ?
O1A C6A 1.373(3) . ?
O1A C2A 1.457(3) . ?
C14A C15A 1.386(4) . ?
C14A C13A 1.390(4) . ?
C13A C12A 1.388(4) . ?
C18A C2A 1.528(4) . ?
C16A C15A 1.390(4) . ?
C16A C11A 1.395(4) . ?
C5A C10A 1.402(4) . ?
C5A C6A 1.405(4) . ?
C5A C4A 1.519(4) . ?
C12A C11A 1.401(4) . ?
C9A C10A 1.380(4) . ?
C9A C8A 1.393(4) . ?
C2A C17A 1.516(4) . ?
C2A C3A 1.523(4) . ?
C6A C7A 1.397(4) . ?
C8A C7A 1.378(4) . ?
C19A C4A 1.552(4) . ?
C11A C4A 1.546(4) . ?
C3A C4A 1.550(4) . ?
O2E C14E 1.365(3) . ?
O1B C6B 1.371(3) . ?
O1B C2B 1.459(3) . ?
O1E C6E 1.368(3) . ?
O1E C2E 1.461(3) . ?
O2D C14D 1.371(3) . ?
O1H C6H 1.419(4) . ?
O1H C2H 1.421(3) . ?
O1D C6D 1.374(3) . ?
O1D C2D 1.456(3) . ?
O2B C14B 1.377(3) . ?
N4H C5H 1.497(4) . ?
N4H C3H 1.499(4) . ?
C5B C6B 1.396(4) . ?
C5B C10B 1.400(4) . ?
C5B C4B 1.527(4) . ?
C11E C12E 1.398(4) . ?
C11E C16E 1.399(4) . ?
C11E C4E 1.543(4) . ?
C12E C13E 1.391(4) . ?
C5E C10E 1.394(4) . ?
C5E C6E 1.398(4) . ?
C5E C4E 1.529(4) . ?
C6D C5D 1.392(4) . ?
C6D C7D 1.398(4) . ?
C10B C9B 1.381(4) . ?
C14E C13E 1.391(4) . ?
C14E C15E 1.395(4) . ?
C12B C13B 1.384(4) . ?
C12B C11B 1.397(4) . ?
C11D C16D 1.387(4) . ?
C11D C12D 1.399(4) . ?
C11D C4D 1.556(4) . ?
C3D C2D 1.523(4) . ?
C3D C4D 1.543(4) . ?
C15E C16E 1.381(4) . ?
C2B C17B 1.519(4) . ?
C2B C3B 1.522(4) . ?
C2B C18B 1.527(4) . ?
C11B C16B 1.396(4) . ?
C11B C4B 1.545(4) . ?
C5D C10D 1.408(4) . ?
C5D C4D 1.526(4) . ?
C14D C15D 1.384(4) . ?
C14D C13D 1.393(4) . ?
C6E C7E 1.400(4) . ?
C7E C8E 1.378(4) . ?
C15D C16D 1.392(4) . ?
C16B C15B 1.394(4) . ?
C13B C14B 1.394(4) . ?
C14B C15B 1.384(4) . ?
C3B C4B 1.544(4) . ?
C7D C8D 1.386(4) . ?
C6B C7B 1.395(4) . ?
C17D C2D 1.524(4) . ?
C3E C2E 1.526(4) . ?
C3E C4E 1.542(4) . ?
C7B C8B 1.379(4) . ?
C2D C18D 1.525(4) . ?
C19D C4D 1.544(4) . ?
C4B C19B 1.547(4) . ?
C8D C9D 1.384(4) . ?
C13D C12D 1.389(4) . ?
C4E C19E 1.555(4) . ?
C10D C9D 1.378(4) . ?
C8B C9B 1.390(4) . ?
C17E C2E 1.521(4) . ?
C6H C5H 1.518(4) . ?
C10E C9E 1.384(4) . ?
C8E C9E 1.393(4) . ?
C2E C18E 1.530(4) . ?
C3H C2H 1.505(4) . ?
O2F C14F 1.356(3) . ?
O1F C6F 1.368(3) . ?
O1F C2F 1.466(3) . ?
C13F C12F 1.381(4) . ?
C13F C14F 1.402(4) . ?
C14F C15F 1.398(4) . ?
C10F C9F 1.387(4) . ?
C10F C5F 1.401(4) . ?
C7F C8F 1.379(4) . ?
C7F C6F 1.400(4) . ?
C6F C5F 1.401(4) . ?
C11F C16F 1.395(4) . ?
C11F C12F 1.404(4) . ?
C11F C4F 1.538(4) . ?
C2F C17F 1.516(4) . ?
C2F C3F 1.522(4) . ?
C2F C18F 1.527(4) . ?
C5F C4F 1.525(4) . ?
C16F C15F 1.389(4) . ?
C8F C9F 1.392(4) . ?
C4F C3F 1.545(4) . ?
C4F C19F 1.550(4) . ?
